data_1542242
loop_
_publ_author_name
'Sarin, V.A.'
'Dudarev, V.Ya.'
'Dobrynina, T.A.'
'Zavodnik, V.E.'

_publ_section_title
;
 An X-Ray structural investigation of N H4 F H2 O2 crystals
;
_journal_name_full Kristallografiya
_journal_page_first 824
_journal_page_last 825
_journal_volume 24
_journal_year 1979
_chemical_formula_sum 'F H6 N O2'
_chemical_name_systematic 'N H4 F H2 O2'
_space_group_IT_number 62
_symmetry_space_group_name_Hall '-P 2ac 2n'
_symmetry_space_group_name_H-M 'P n m a'
_cell_angle_alpha 90
_cell_angle_beta 90
_cell_angle_gamma 90
_cell_formula_units_Z 4
_cell_length_a 8.082
_cell_length_b 9.164
_cell_length_c 4.434
_cell_volume 328.397
_citation_journal_id_ASTM KRISAJ
_cod_data_source_file Sarin_KRISAJ_1979_793.cif
_cod_data_source_block H6F1N1O2
_cod_original_cell_volume 328.3973
_cod_original_formula_sum 'H6 F1 N1 O2'
_cod_database_code 1542242

loop_
_symmetry_equiv_pos_as_xyz
x,y,z
-x+1/2,-y,z+1/2
x+1/2,-y+1/2,-z+1/2
-x,y+1/2,-z
-x,-y,-z
x-1/2,y,-z-1/2
-x-1/2,y-1/2,z-1/2
x,-y-1/2,z

loop_
_atom_site_label
_atom_site_type_symbol
_atom_site_fract_x
_atom_site_fract_y
_atom_site_fract_z
_atom_site_occupancy
_atom_site_U_iso_or_equiv
H2 H+1 0.2366 0.25 0.543 1 0.0
H3 H+1 0.2191 0.25 0.897 1 0.0
H1 H+1 0.0223 0.4073 0.2923 1 0.0
H4 H+1 0.3621 0.3397 0.747 1 0.0
N1 N-3 0.2946 0.25 0.7294 1 0.0
F1 F-1 0.0948 0.25 0.2179 1 0.0
O1 O-1 0.4803 -0.0022 0.1621 1 0.0
